data_7213534
loop_
_publ_author_name
'Wang, Quanrui'
'Yang, Haiyan'
'Liu, Yi'
'Ding, Zongbiao'
'Tao, Fenggang'

_publ_section_title
;
 A facile route to
 poly[1-(2,4,6-trichlorophenyl)-1H-1,2,4-triazol-5-yl]alkane derivatives
;
_journal_issue 7
_journal_name_full 'Journal of the Chemical Society, Perkin Transactions 1'
_journal_page_first 991
_journal_paper_doi 10.1039/b110059a
_journal_year 2002
_chemical_formula_sum 'C59 H68 Cl40 N12 O4 Sb4'
_chemical_formula_weight 2914.25
_chemical_name_systematic
; 
? 
;
_space_group_IT_number 86
_symmetry_cell_setting tetragonal
_symmetry_space_group_name_Hall '-P 4bc'
_symmetry_space_group_name_H-M 'P 42/n :2'
_atom_sites_solution_hydrogens geom
_atom_sites_solution_primary direct
_atom_sites_solution_secondary difmap
_audit_creation_method SHELXL-97
_cell_angle_alpha 90.00(2)
_cell_angle_beta 90.00(2)
_cell_angle_gamma 90.00(2)
_cell_formula_units_Z 2
_cell_length_a 20.310(4)
_cell_length_b 20.310(4)
_cell_length_c 13.971(3)
_cell_measurement_reflns_used 25
_cell_measurement_temperature 293(2)
_cell_measurement_theta_max 21.65
_cell_measurement_theta_min 14.52
_cell_volume 5763(2)
_computing_cell_refinement 'MSC/AFC Diffractometer Contol'
_computing_data_collection 'MSC/AFC Diffractometer Contol'
_computing_data_reduction 'teXsan: PROCESS (MSC)'
_computing_molecular_graphics 'ORTEP-3 for Windows V1.05(Farrugia, 1999)'
_computing_publication_material 'SHELXL-97 (Sheldrick, 1997)'
_computing_structure_refinement 'SHELXL-97 (Sheldrick, 1997)'
_computing_structure_solution 'SHELXS-97 (Sheldrick, 1990)'
_diffrn_ambient_temperature 293(2)
_diffrn_measured_fraction_theta_full 0.957
_diffrn_measured_fraction_theta_max 0.957
_diffrn_measurement_device_type AFC7R
_diffrn_measurement_method 'omega/2-theta scans'
_diffrn_radiation_monochromator graphite
_diffrn_radiation_source 'fine-focus sealed tube'
_diffrn_radiation_type MoK\a
_diffrn_radiation_wavelength 0.71069
_diffrn_reflns_av_R_equivalents 0.0289
_diffrn_reflns_av_sigmaI/netI 0.0780
_diffrn_reflns_limit_h_max 26
_diffrn_reflns_limit_h_min 0
_diffrn_reflns_limit_k_max 26
_diffrn_reflns_limit_k_min 0
_diffrn_reflns_limit_l_max 18
_diffrn_reflns_limit_l_min 0
_diffrn_reflns_number 6977
_diffrn_reflns_theta_full 27.52
_diffrn_reflns_theta_max 27.52
_diffrn_reflns_theta_min 2.48
_diffrn_standards_decay_% -9.49
_diffrn_standards_interval_count 200
_diffrn_standards_number 3
_exptl_absorpt_coefficient_mu 1.898
_exptl_absorpt_correction_T_max 0.7027
_exptl_absorpt_correction_T_min 0.5998
_exptl_absorpt_correction_type none
_exptl_crystal_colour colorless
_exptl_crystal_density_diffrn 1.680
_exptl_crystal_density_method 'not measured'
_exptl_crystal_description prismatic
_exptl_crystal_F_000 2844
_exptl_crystal_size_max 0.30
_exptl_crystal_size_mid 0.25
_exptl_crystal_size_min 0.20
_refine_diff_density_max 1.277
_refine_diff_density_min -0.567
_refine_diff_density_rms 0.132
_refine_ls_extinction_method none
_refine_ls_goodness_of_fit_ref 1.016
_refine_ls_hydrogen_treatment mixed
_refine_ls_matrix_type full
_refine_ls_number_parameters 202
_refine_ls_number_reflns 6614
_refine_ls_number_restraints 0
_refine_ls_restrained_S_all 1.016
_refine_ls_R_factor_all 0.2063
_refine_ls_R_factor_gt 0.0796
_refine_ls_shift/su_max 0.001
_refine_ls_shift/su_mean 0.000
_refine_ls_structure_factor_coef Fsqd
_refine_ls_weighting_details 'w=1/[\s^2^(Fo^2^)+(0.1445P)^2^+5.4200P] where P=(Fo^2^+2Fc^2^)/3'
_refine_ls_weighting_scheme calc
_refine_ls_wR_factor_gt 0.2280
_refine_ls_wR_factor_ref 0.3040
_reflns_number_gt 2486
_reflns_number_total 6614
_reflns_threshold_expression >2sigma(I)
_cod_data_source_file b110059asup1.cif
_cod_data_source_block b110059a
_cod_original_sg_symbol_H-M 'P 42/n'
_cod_database_code 7213534

loop_
_symmetry_equiv_pos_as_xyz
'x, y, z'
'-x+1/2, -y+1/2, z'
'-y, x+1/2, z+1/2'
'y+1/2, -x, z+1/2'
'-x, -y, -z'
'x-1/2, y-1/2, -z'
'y, -x-1/2, -z-1/2'
'-y-1/2, x, -z-1/2'

loop_
_atom_site_label
_atom_site_type_symbol
_atom_site_fract_x
_atom_site_fract_y
_atom_site_fract_z
_atom_site_U_iso_or_equiv
_atom_site_adp_type
_atom_site_occupancy
_atom_site_calc_flag
_atom_site_refinement_flags
Sb1 Sb 0.48499(4) 0.68867(3) 0.04386(5) 0.0741(3) Uani 1 d .
Cl1 Cl 0.14639(16) 0.06058(17) 0.1334(2) 0.1048(10) Uani 1 d .
Cl2 Cl 0.2236(3) -0.1656(3) 0.2913(4) 0.196(3) Uani 1 d .
Cl3 Cl 0.3359(2) -0.0825(2) -0.0319(3) 0.1455(16) Uani 1 d .
Cl4 Cl 0.60090(15) 0.68484(15) 0.0546(2) 0.0973(9) Uani 1 d .
Cl5 Cl 0.36943(17) 0.6923(2) 0.0337(3) 0.1249(13) Uani 1 d .
Cl6 Cl 0.4791(2) 0.68169(18) 0.2132(2) 0.1210(13) Uani 1 d .
Cl7 Cl 0.49553(18) 0.6930(2) -0.1237(2) 0.1240(13) Uani 1 d .
Cl8 Cl 0.48851(18) 0.80439(14) 0.0519(3) 0.1124(11) Uani 1 d .
Cl9 Cl 0.4820(2) 0.57293(15) 0.0395(3) 0.1167(12) Uani 1 d .
O1 O 0.2997(3) 0.1765(3) 0.1349(5) 0.079(2) Uani 1 d .
N1 N 0.2045(5) 0.0357(5) -0.0901(7) 0.084(3) Uani 1 d .
N2 N 0.2458(4) 0.0317(4) -0.0143(6) 0.076(2) Uani 1 d .
N3 N 0.2774(5) 0.1136(4) -0.1025(7) 0.091(3) Uani 1 d .
C1 C 0.2247(6) 0.0879(6) -0.1433(9) 0.086(3) Uiso 1 d .
C2 C 0.2901(5) 0.0817(5) -0.0250(8) 0.074(3) Uiso 1 d .
C3 C 0.1926(6) 0.1099(6) -0.2337(8) 0.105(4) Uiso 1 d .
H3A H 0.2086 0.0838 -0.2861 0.157 Uiso 1 calc R
H3B H 0.2027 0.1554 -0.2449 0.157 Uiso 1 calc R
H3C H 0.1458 0.1045 -0.2283 0.157 Uiso 1 calc R
C4 C 0.1495(6) -0.0106(6) -0.1062(9) 0.095(3) Uiso 1 d .
H4A H 0.1313 -0.0237 -0.0449 0.114 Uiso 1 calc R
H4B H 0.1150 0.0117 -0.1418 0.114 Uiso 1 calc R
C5 C 0.1700(7) -0.0700(7) -0.1594(10) 0.120(5) Uiso 1 d .
H5A H 0.1855 -0.0575 -0.2216 0.181 Uiso 1 calc R
H5B H 0.1331 -0.0992 -0.1660 0.181 Uiso 1 calc R
H5C H 0.2046 -0.0918 -0.1250 0.181 Uiso 1 calc R
C6 C 0.2398(5) -0.0168(5) 0.0589(8) 0.076(3) Uiso 1 d .
C7 C 0.1955(6) -0.0078(6) 0.1320(8) 0.084(3) Uiso 1 d .
C8 C 0.1918(6) -0.0558(6) 0.2048(9) 0.101(4) Uiso 1 d .
H8 H 0.1622 -0.0510 0.2552 0.121 Uiso 1 calc R
C9 C 0.2308(7) -0.1074(7) 0.2002(9) 0.106(4) Uiso 1 d .
C10 C 0.2753(7) -0.1176(7) 0.1324(9) 0.108(4) Uiso 1 d .
H10 H 0.3027 -0.1544 0.1340 0.130 Uiso 1 calc R
C11 C 0.2799(6) -0.0724(6) 0.0597(9) 0.095(3) Uiso 1 d .
C12 C 0.3472(6) 0.0913(6) 0.0420(7) 0.087(3) Uiso 1 d .
H12A H 0.3414 0.0628 0.0971 0.104 Uiso 1 calc R
H12B H 0.3874 0.0781 0.0098 0.104 Uiso 1 calc R
C13 C 0.3543(6) 0.1605(6) 0.0755(8) 0.089(3) Uiso 1 d .
H13A H 0.3950 0.1654 0.1113 0.107 Uiso 1 calc R
H13B H 0.3558 0.1901 0.0210 0.107 Uiso 1 calc R
C14 C 0.3089(5) 0.2362(5) 0.1873(7) 0.072(3) Uiso 1 d .
H14A H 0.3152 0.2725 0.1431 0.086 Uiso 1 calc R
H14B H 0.3480 0.2326 0.2267 0.086 Uiso 1 calc R
C15 C 0.2500 0.2500 0.2500 0.059(4) Uiso 1 d S
C16 C 1.014(2) 0.018(2) 0.682(3) 0.179(15) Uiso 0.50 d P
Cl10 Cl 0.9338(5) 0.0123(5) 0.6175(7) 0.150(3) Uiso 0.50 d P
Cl11 Cl 1.0165(9) -0.0647(9) 0.7252(12) 0.131(5) Uiso 0.25 d P
Cl12 Cl 1.0518(13) -0.0314(13) 0.6642(18) 0.192(9) Uiso 0.25 d P

loop_
_atom_site_aniso_label
_atom_site_aniso_U_11
_atom_site_aniso_U_22
_atom_site_aniso_U_33
_atom_site_aniso_U_23
_atom_site_aniso_U_13
_atom_site_aniso_U_12
Sb1 0.0776(5) 0.0665(5) 0.0780(5) 0.0061(4) -0.0044(4) -0.0068(3)
Cl1 0.101(2) 0.109(2) 0.105(2) -0.0076(19) 0.0197(18) 0.0042(18)
Cl2 0.254(6) 0.165(4) 0.168(4) 0.086(4) -0.074(4) -0.066(4)
Cl3 0.138(3) 0.133(3) 0.166(4) -0.029(3) 0.006(3) 0.051(3)
Cl4 0.0818(19) 0.089(2) 0.121(2) 0.0090(18) -0.0198(17) 0.0046(15)
Cl5 0.078(2) 0.145(3) 0.152(3) 0.022(3) 0.005(2) -0.018(2)
Cl6 0.173(4) 0.115(3) 0.0744(19) 0.0014(18) 0.008(2) -0.030(2)
Cl7 0.116(3) 0.179(4) 0.077(2) 0.021(2) -0.0098(19) 0.000(2)
Cl8 0.111(2) 0.0661(18) 0.160(3) 0.0191(19) 0.014(2) 0.0015(16)
Cl9 0.137(3) 0.0659(18) 0.147(3) -0.0118(19) -0.026(2) -0.0167(17)
O1 0.078(5) 0.080(5) 0.079(5) -0.022(4) 0.013(4) -0.014(4)
N1 0.087(6) 0.090(6) 0.076(6) -0.010(5) 0.009(5) 0.007(5)
N2 0.068(5) 0.092(6) 0.067(5) 0.005(5) 0.000(4) -0.002(5)
N3 0.096(7) 0.073(6) 0.104(7) -0.006(5) 0.026(6) -0.001(5)

loop_
_atom_type_symbol
_atom_type_description
_atom_type_scat_dispersion_real
_atom_type_scat_dispersion_imag
_atom_type_scat_source
C C 0.0033 0.0016 'International Tables Vol C Tables 4.2.6.8 and 6.1.1.4'
H H 0.0000 0.0000 'International Tables Vol C Tables 4.2.6.8 and 6.1.1.4'
O O 0.0106 0.0060 'International Tables Vol C Tables 4.2.6.8 and 6.1.1.4'
N N 0.0061 0.0033 'International Tables Vol C Tables 4.2.6.8 and 6.1.1.4'
Cl Cl 0.1484 0.1585 'International Tables Vol C Tables 4.2.6.8 and 6.1.1.4'
Sb Sb -0.5866 1.5461 'International Tables Vol C Tables 4.2.6.8 and 6.1.1.4'

loop_
_geom_angle_atom_site_label_1
_geom_angle_atom_site_label_2
_geom_angle_atom_site_label_3
_geom_angle
_geom_angle_site_symmetry_1
_geom_angle_site_symmetry_3
Cl9 Sb1 Cl5 90.22(14) . .
Cl9 Sb1 Cl7 90.80(14) . .
Cl5 Sb1 Cl7 91.71(13) . .
Cl9 Sb1 Cl8 178.74(13) . .
Cl5 Sb1 Cl8 90.11(13) . .
Cl7 Sb1 Cl8 90.40(14) . .
Cl9 Sb1 Cl4 89.69(12) . .
Cl5 Sb1 Cl4 179.79(12) . .
Cl7 Sb1 Cl4 88.49(12) . .
Cl8 Sb1 Cl4 89.97(11) . .
Cl9 Sb1 Cl6 87.99(13) . .
Cl5 Sb1 Cl6 90.64(14) . .
Cl7 Sb1 Cl6 177.36(15) . .
Cl8 Sb1 Cl6 90.79(13) . .
Cl4 Sb1 Cl6 89.16(13) . .
C13 O1 C14 113.0(7) . .
N2 N1 C1 106.7(9) . .
N2 N1 C4 123.4(9) . .
C1 N1 C4 129.9(10) . .
N1 N2 C2 106.2(8) . .
N1 N2 C6 123.3(9) . .
C2 N2 C6 130.5(9) . .
C2 N3 C1 109.0(10) . .
N3 C1 N1 108.5(10) . .
N3 C1 C3 127.0(12) . .
N1 C1 C3 124.5(11) . .
N3 C2 N2 109.5(9) . .
N3 C2 C12 127.8(11) . .
N2 C2 C12 122.4(10) . .
C5 C4 N1 112.5(11) . .
C7 C6 C11 119.0(10) . .
C7 C6 N2 119.9(10) . .
C11 C6 N2 121.0(10) . .
C6 C7 C8 118.6(11) . .
C6 C7 Cl1 119.9(9) . .
C8 C7 Cl1 121.4(9) . .
C9 C8 C7 118.9(13) . .
C8 C9 C10 124.8(14) . .
C8 C9 Cl2 117.1(11) . .
C10 C9 Cl2 118.2(11) . .
C9 C10 C11 118.0(14) . .
C10 C11 C6 120.7(12) . .
C10 C11 Cl3 120.9(10) . .
C6 C11 Cl3 118.5(9) . .
C13 C12 C2 113.1(10) . .
O1 C13 C12 108.9(9) . .
O1 C14 C15 110.6(7) . .
C14 C15 C14 109.0(8) 7_566 8_656
C14 C15 C14 109.7(4) 7_566 .
C14 C15 C14 109.7(4) 8_656 .
C14 C15 C14 109.7(4) 7_566 2
C14 C15 C14 109.7(4) 8_656 2
C14 C15 C14 109.0(8) . 2
Cl12 C16 Cl11 47.0(19) . .
Cl12 C16 Cl10 113(3) . .
Cl11 C16 Cl10 98(2) . .
Cl12 Cl11 C16 46.0(16) . .
C16 Cl12 Cl11 87(3) . .

loop_
_geom_bond_atom_site_label_1
_geom_bond_atom_site_label_2
_geom_bond_distance
_geom_bond_site_symmetry_2
Sb1 Cl9 2.352(3) .
Sb1 Cl5 2.352(4) .
Sb1 Cl7 2.353(4) .
Sb1 Cl8 2.354(3) .
Sb1 Cl4 2.360(3) .
Sb1 Cl6 2.373(3) .
Cl1 C7 1.709(12) .
Cl2 C9 1.743(14) .
Cl3 C11 1.726(13) .
O1 C13 1.423(12) .
O1 C14 1.429(11) .
N1 N2 1.354(11) .
N1 C1 1.357(13) .
N1 C4 1.478(14) .
N2 C2 1.365(13) .
N2 C6 1.426(13) .
N3 C2 1.288(12) .
N3 C1 1.322(14) .
C1 C3 1.489(15) .
C2 C12 1.502(14) .
C4 C5 1.476(16) .
C6 C7 1.374(14) .
C6 C11 1.392(15) .
C7 C8 1.410(15) .
C8 C9 1.316(16) .
C9 C10 1.327(16) .
C10 C11 1.373(16) .
C12 C13 1.489(15) .
C14 C15 1.508(9) .
C15 C14 1.508(9) 7_566
C15 C14 1.508(9) 8_656
C15 C14 1.508(9) 2
C16 Cl12 1.28(4) .
C16 Cl11 1.78(4) .
C16 Cl10 1.87(4) .
Cl11 Cl12 1.30(3) .

loop_
_geom_torsion_atom_site_label_1
_geom_torsion_atom_site_label_2
_geom_torsion_atom_site_label_3
_geom_torsion_atom_site_label_4
_geom_torsion
_geom_torsion_site_symmetry_4
C1 N1 N2 C2 -0.3(11) .
C4 N1 N2 C2 179.1(10) .
C1 N1 N2 C6 179.1(10) .
C4 N1 N2 C6 -1.4(15) .
C2 N3 C1 N1 -2.0(13) .
C2 N3 C1 C3 179.5(11) .
N2 N1 C1 N3 1.4(12) .
C4 N1 C1 N3 -178.0(10) .
N2 N1 C1 C3 179.9(10) .
C4 N1 C1 C3 0.5(18) .
C1 N3 C2 N2 1.8(13) .
C1 N3 C2 C12 176.6(11) .
N1 N2 C2 N3 -0.9(11) .
C6 N2 C2 N3 179.7(10) .
N1 N2 C2 C12 -176.0(9) .
C6 N2 C2 C12 4.6(17) .
N2 N1 C4 C5 -86.9(13) .
C1 N1 C4 C5 92.5(14) .
N1 N2 C6 C7 -81.6(13) .
C2 N2 C6 C7 97.8(14) .
N1 N2 C6 C11 100.9(12) .
C2 N2 C6 C11 -79.8(15) .
C11 C6 C7 C8 -0.8(16) .
N2 C6 C7 C8 -178.4(10) .
C11 C6 C7 Cl1 179.2(9) .
N2 C6 C7 Cl1 1.6(15) .
C6 C7 C8 C9 0.0(18) .
Cl1 C7 C8 C9 -179.9(10) .
C7 C8 C9 C10 2(2) .
C7 C8 C9 Cl2 -179.4(9) .
C8 C9 C10 C11 -2(2) .
Cl2 C9 C10 C11 178.7(10) .
C9 C10 C11 C6 1(2) .
C9 C10 C11 Cl3 -179.3(11) .
C7 C6 C11 C10 0.1(18) .
N2 C6 C11 C10 177.6(11) .
C7 C6 C11 Cl3 -179.2(9) .
N2 C6 C11 Cl3 -1.7(15) .
N3 C2 C12 C13 53.5(15) .
N2 C2 C12 C13 -132.3(11) .
C14 O1 C13 C12 167.0(9) .
C2 C12 C13 O1 67.3(12) .
C13 O1 C14 C15 -179.1(7) .
O1 C14 C15 C14 54.0(4) 7_566
O1 C14 C15 C14 173.7(8) 8_656
O1 C14 C15 C14 -66.1(6) 2
Cl10 C16 Cl11 Cl12 114(3) .
Cl10 C16 Cl12 Cl11 -79(3) .
